data_7122674
loop_
_publ_author_name
'Jin, Guo-Xin'
'Gao, Yang'
'Guo, Shu-Ting'
'Cui, Peng-Fei'
'Pem\'an, Francisco Azn\'arez'

_publ_section_title
;
 Iridium-Induced Regioselective B-H and C-H Activations at Azo-Substituted
 m-Carboranes: Facile Access to Polynuclear Complexes
;
_journal_name_full 'Chemical Communications'
_journal_paper_doi 10.1039/C8CC09084J
_journal_year 2018
_chemical_formula_sum 'C40 H66 B10 Cl2 F3 Ir3 N2 O7 S'
_chemical_formula_weight 1531.60
_space_group_crystal_system triclinic
_space_group_IT_number 2
_space_group_name_Hall '-P 1'
_space_group_name_H-M_alt 'P -1'
_symmetry_space_group_name_Hall '-P 1'
_symmetry_space_group_name_H-M 'P -1'
_atom_sites_solution_hydrogens geom
_audit_creation_method SHELXL-2014/7
_audit_update_record
;
2018-10-08 deposited with the CCDC.
2018-11-29 downloaded from the CCDC.
;
_cell_angle_alpha 62.772(2)
_cell_angle_beta 69.902(2)
_cell_angle_gamma 89.159(3)
_cell_formula_units_Z 2
_cell_length_a 12.3557(19)
_cell_length_b 15.739(2)
_cell_length_c 16.743(3)
_cell_measurement_reflns_used 6160
_cell_measurement_temperature 203(2)
_cell_measurement_theta_max 26.65
_cell_measurement_theta_min 2.50
_cell_volume 2679.0(7)
_computing_cell_refinement 'Bruker SAINT'
_computing_data_collection 'Bruker APEX2'
_computing_data_reduction 'Bruker SAINT'
_computing_molecular_graphics 'Bruker SHELXTL'
_computing_publication_material 'Bruker SHELXTL'
_computing_structure_refinement 'SHELXL-2014/7 (Sheldrick, 2014)'
_computing_structure_solution 'SHELXS-97 (Sheldrick, 2008)'
_diffrn_ambient_temperature 203(2)
_diffrn_measured_fraction_theta_full 0.978
_diffrn_measured_fraction_theta_max 0.979
_diffrn_measurement_device_type 'Bruker APEX-II CCD'
_diffrn_measurement_method '\f and \w scans'
_diffrn_radiation_type MoK\a
_diffrn_radiation_wavelength 0.71073
_diffrn_reflns_av_R_equivalents 0.0267
_diffrn_reflns_av_unetI/netI 0.0521
_diffrn_reflns_Laue_measured_fraction_full 0.978
_diffrn_reflns_Laue_measured_fraction_max 0.979
_diffrn_reflns_limit_h_max 15
_diffrn_reflns_limit_h_min -10
_diffrn_reflns_limit_k_max 19
_diffrn_reflns_limit_k_min -19
_diffrn_reflns_limit_l_max 20
_diffrn_reflns_limit_l_min -20
_diffrn_reflns_number 17332
_diffrn_reflns_point_group_measured_fraction_full 0.978
_diffrn_reflns_point_group_measured_fraction_max 0.979
_diffrn_reflns_theta_full 25.242
_diffrn_reflns_theta_max 26.000
_diffrn_reflns_theta_min 1.781
_exptl_absorpt_coefficient_mu 7.628
_exptl_absorpt_correction_T_max 0.745
_exptl_absorpt_correction_T_min 0.553
_exptl_absorpt_correction_type multi-scan
_exptl_absorpt_process_details sadabs
_exptl_crystal_colour black
_exptl_crystal_density_diffrn 1.899
_exptl_crystal_description block
_exptl_crystal_F_000 1468
_exptl_crystal_size_max 0.240
_exptl_crystal_size_mid 0.200
_exptl_crystal_size_min 0.180
_refine_diff_density_max 1.951
_refine_diff_density_min -0.870
_refine_diff_density_rms 0.208
_refine_ls_extinction_method none
_refine_ls_goodness_of_fit_ref 1.048
_refine_ls_hydrogen_treatment constr
_refine_ls_matrix_type full
_refine_ls_number_parameters 530
_refine_ls_number_reflns 10322
_refine_ls_number_restraints 24
_refine_ls_restrained_S_all 1.050
_refine_ls_R_factor_all 0.0557
_refine_ls_R_factor_gt 0.0406
_refine_ls_shift/su_max 0.002
_refine_ls_shift/su_mean 0.000
_refine_ls_structure_factor_coef Fsqd
_refine_ls_weighting_details 'w=1/[\s^2^(Fo^2^)+(0.0817P)^2^+4.6924P] where P=(Fo^2^+2Fc^2^)/3'
_refine_ls_weighting_scheme calc
_refine_ls_wR_factor_gt 0.1228
_refine_ls_wR_factor_ref 0.1370
_reflns_Friedel_coverage 0.000
_reflns_number_gt 8024
_reflns_number_total 10322
_reflns_threshold_expression 'I > 2\s(I)'
_cod_data_source_file c8cc09084j5.cif
_cod_data_source_block 2c
_cod_database_code 7122674
_shelx_shelxl_version_number 2014/7
_shelx_space_group_comment
; 
The symmetry employed for this shelxl refinement is uniquely defined 
by the following loop, which should always be used as a source of 
symmetry information in preference to the above space-group names. 
They are only intended as comments. 
;
_shelx_estimated_absorpt_t_min 0.262
_shelx_estimated_absorpt_t_max 0.341

loop_
_space_group_symop_operation_xyz
'x, y, z'
'-x, -y, -z'

loop_
_atom_site_label
_atom_site_type_symbol
_atom_site_fract_x
_atom_site_fract_y
_atom_site_fract_z
_atom_site_U_iso_or_equiv
_atom_site_adp_type
_atom_site_occupancy
_atom_site_site_symmetry_order
_atom_site_calc_flag
_atom_site_refinement_flags_posn
_atom_site_refinement_flags_adp
Ir1 Ir 0.18345(3) 0.31341(2) 0.51000(3) 0.03209(11) Uani 1 1 d . .
Ir2 Ir 0.08361(3) 0.01883(2) 0.67217(2) 0.03097(11) Uani 1 1 d . .
Ir3 Ir -0.22359(3) 0.15498(3) 0.73596(3) 0.03436(11) Uani 1 1 d . .
Cl1 Cl 0.14975(19) 0.16128(15) 0.51367(16) 0.0329(4) Uani 1 1 d . .
Cl2 Cl -0.12145(18) 0.03780(16) 0.70018(17) 0.0376(5) Uani 1 1 d . .
N1 N -0.0533(6) 0.2255(5) 0.6770(5) 0.0307(16) Uani 1 1 d . .
N2 N -0.0013(6) 0.2761(5) 0.5863(6) 0.0372(18) Uani 1 1 d . .
O1 O -0.2944(6) 0.2725(6) 0.4046(5) 0.0518(19) Uani 1 1 d . .
C1 C 0.0242(7) 0.2054(7) 0.7301(7) 0.035(2) Uani 1 1 d . .
B2 B 0.1708(8) 0.2418(8) 0.6503(8) 0.035(2) Uani 1 1 d . .
B3 B 0.0949(10) 0.3010(9) 0.7225(10) 0.045(3) Uani 1 1 d . .
H3 H 0.0819 0.3770 0.6843 0.054 Uiso 1 1 calc R U
B4 B -0.0125(12) 0.2166(12) 0.8315(10) 0.061(4) Uani 1 1 d . .
H4 H -0.0956 0.2359 0.8667 0.073 Uiso 1 1 calc R U
B5 B -0.0078(10) 0.1015(10) 0.8370(9) 0.045(3) Uani 1 1 d . .
H5 H -0.0883 0.0467 0.8737 0.054 Uiso 1 1 calc R U
B6 B 0.1095(9) 0.1097(8) 0.7261(8) 0.039(2) Uani 1 1 d . .
C7 C 0.2392(10) 0.1589(8) 0.7269(9) 0.054(3) Uani 1 1 d . .
H7 H 0.3237 0.1404 0.6928 0.065 Uiso 1 1 calc R U
B8 B 0.2308(10) 0.2726(9) 0.7234(9) 0.044(3) Uani 1 1 d . .
H8 H 0.3094 0.3293 0.6868 0.052 Uiso 1 1 calc R U
B9 B 0.1201(10) 0.2585(11) 0.8247(9) 0.053(3) Uani 1 1 d . .
H9 H 0.1244 0.3064 0.8562 0.063 Uiso 1 1 calc R U
B10 B 0.0586(11) 0.1331(11) 0.8951(9) 0.053(3) Uani 1 1 d . .
H10 H 0.0215 0.0948 0.9757 0.064 Uiso 1 1 calc R U
B11 B 0.1286(11) 0.0744(10) 0.8396(9) 0.051(3) Uani 1 1 d . .
H11 H 0.1387 -0.0015 0.8824 0.061 Uiso 1 1 calc R U
B12 B 0.2103(11) 0.1701(11) 0.8324(9) 0.052(3) Uani 1 1 d . .
H12 H 0.2742 0.1589 0.8680 0.062 Uiso 1 1 calc R U
C2 C -0.0737(8) 0.2840(6) 0.5353(7) 0.0326(19) Uani 1 1 d . .
C3 C -0.1916(7) 0.2318(6) 0.5936(6) 0.0290(18) Uani 1 1 d . .
C4 C -0.2628(7) 0.2340(7) 0.5439(7) 0.039(2) Uani 1 1 d . .
H4A H -0.3404 0.2012 0.5796 0.046 Uiso 1 1 calc R U
C5 C -0.2227(8) 0.2830(6) 0.4440(7) 0.038(2) Uani 1 1 d . .
C6 C -0.1053(8) 0.3352(7) 0.3863(7) 0.041(2) Uani 1 1 d . .
H6 H -0.0776 0.3683 0.3181 0.050 Uiso 1 1 calc R U
C8 C -0.0348(8) 0.3348(6) 0.4344(7) 0.037(2) Uani 1 1 d . .
H8A H 0.0418 0.3698 0.3983 0.044 Uiso 1 1 calc R U
C9 C -0.2534(11) 0.3145(11) 0.3012(9) 0.076(4) Uani 1 1 d . .
H9A H -0.2311 0.3842 0.2717 0.113 Uiso 1 1 calc R U
H9B H -0.3151 0.3007 0.2833 0.113 Uiso 1 1 calc R U
H9C H -0.1861 0.2872 0.2786 0.113 Uiso 1 1 calc R U
C10 C 0.2739(8) 0.4555(7) 0.4565(8) 0.045(2) Uani 1 1 d . .
C11 C 0.3594(8) 0.3924(7) 0.4475(8) 0.047(3) Uani 1 1 d . .
C12 C 0.3476(8) 0.3656(7) 0.3836(7) 0.045(2) Uani 1 1 d . .
C13 C 0.2654(9) 0.4188(8) 0.3441(8) 0.051(3) Uani 1 1 d . .
C14 C 0.2217(9) 0.4694(7) 0.3903(9) 0.048(3) Uani 1 1 d . .
C15 C 0.2620(10) 0.5121(8) 0.5135(10) 0.059(3) Uani 1 1 d . .
H15A H 0.3060 0.5773 0.4696 0.089 Uiso 1 1 calc R U
H15B H 0.2922 0.4792 0.5643 0.089 Uiso 1 1 calc R U
H15C H 0.1802 0.5152 0.5423 0.089 Uiso 1 1 calc R U
C16 C 0.4546(9) 0.3725(9) 0.4871(9) 0.060(3) Uani 1 1 d . .
H16A H 0.4312 0.3804 0.5445 0.090 Uiso 1 1 calc R U
H16B H 0.5259 0.4177 0.4384 0.090 Uiso 1 1 calc R U
H16C H 0.4681 0.3067 0.5039 0.090 Uiso 1 1 calc R U
C17 C 0.4184(9) 0.2994(9) 0.3515(9) 0.058(3) Uani 1 1 d . .
H17A H 0.4296 0.2467 0.4066 0.087 Uiso 1 1 calc R U
H17B H 0.4940 0.3360 0.3016 0.087 Uiso 1 1 calc R U
H17C H 0.3770 0.2730 0.3258 0.087 Uiso 1 1 calc R U
C18 C 0.2500(10) 0.4210(9) 0.2547(8) 0.059(3) Uani 1 1 d . .
H18A H 0.2167 0.3566 0.2720 0.089 Uiso 1 1 calc R U
H18B H 0.3256 0.4416 0.2017 0.089 Uiso 1 1 calc R U
H18C H 0.1982 0.4660 0.2348 0.089 Uiso 1 1 calc R U
C19 C 0.1347(9) 0.5359(8) 0.3701(10) 0.067(4) Uani 1 1 d . .
H19A H 0.1297 0.5489 0.3091 0.100 Uiso 1 1 calc R U
H19B H 0.1597 0.5963 0.3661 0.100 Uiso 1 1 calc R U
H19C H 0.0586 0.5053 0.4220 0.100 Uiso 1 1 calc R U
C20 C 0.0351(9) -0.1315(7) 0.6947(8) 0.043(2) Uani 1 1 d . .
C21 C 0.1293(10) -0.0828(8) 0.6072(7) 0.047(2) Uani 1 1 d . .
C22 C 0.2216(10) -0.0547(8) 0.6339(13) 0.075(4) Uani 1 1 d . .
C23 C 0.1789(11) -0.0919(8) 0.7356(10) 0.061(3) Uani 1 1 d . .
C24 C 0.0607(9) -0.1345(7) 0.7747(7) 0.042(2) Uani 1 1 d . .
C25 C -0.0808(11) -0.1775(8) 0.7060(11) 0.068(4) Uani 1 1 d . .
H25A H -0.1446 -0.1543 0.7392 0.101 Uiso 1 1 calc R U
H25B H -0.0907 -0.2475 0.7436 0.101 Uiso 1 1 calc R U
H25C H -0.0808 -0.1600 0.6424 0.101 Uiso 1 1 calc R U
C26 C 0.1447(16) -0.0567(9) 0.5061(9) 0.088(5) Uani 1 1 d . U
H26A H 0.2096 -0.0838 0.4797 0.131 Uiso 1 1 calc R U
H26B H 0.1606 0.0133 0.4665 0.131 Uiso 1 1 calc R U
H26C H 0.0738 -0.0826 0.5063 0.131 Uiso 1 1 calc R U
C27 C 0.3453(12) -0.0071(12) 0.5577(13) 0.108(6) Uani 1 1 d . U
H27A H 0.3940 0.0050 0.5874 0.162 Uiso 1 1 calc R U
H27B H 0.3422 0.0538 0.5054 0.162 Uiso 1 1 calc R U
H27C H 0.3782 -0.0499 0.5320 0.162 Uiso 1 1 calc R U
C28 C 0.2501(15) -0.1020(10) 0.7940(14) 0.096(5) Uani 1 1 d . U
H28A H 0.2980 -0.1513 0.7937 0.144 Uiso 1 1 calc R U
H28B H 0.1987 -0.1207 0.8601 0.144 Uiso 1 1 calc R U
H28C H 0.3000 -0.0406 0.7662 0.144 Uiso 1 1 calc R U
C29 C -0.0243(15) -0.1872(10) 0.8784(9) 0.088(5) Uani 1 1 d . .
H29A H -0.0147 -0.2547 0.9077 0.132 Uiso 1 1 calc R U
H29B H -0.1036 -0.1835 0.8804 0.132 Uiso 1 1 calc R U
H29C H -0.0096 -0.1575 0.9141 0.132 Uiso 1 1 calc R U
C30 C -0.3475(8) 0.1933(9) 0.8428(8) 0.053(3) Uani 1 1 d . .
C31 C -0.4043(8) 0.1774(9) 0.7862(7) 0.049(3) Uani 1 1 d . .
C32 C -0.4009(7) 0.0788(8) 0.8052(7) 0.047(3) Uani 1 1 d . .
C33 C -0.3525(8) 0.0292(8) 0.8784(7) 0.045(2) Uani 1 1 d . .
C34 C -0.3219(8) 0.1003(9) 0.9022(7) 0.052(3) Uani 1 1 d . .
C35 C -0.3393(11) 0.2841(10) 0.8505(9) 0.069(4) Uani 1 1 d . .
H35A H -0.3605 0.3356 0.8009 0.103 Uiso 1 1 calc R U
H35B H -0.2599 0.3031 0.8415 0.103 Uiso 1 1 calc R U
H35C H -0.3924 0.2723 0.9141 0.103 Uiso 1 1 calc R U
C36 C -0.4636(10) 0.2500(9) 0.7245(9) 0.059(3) Uani 1 1 d . .
H36A H -0.4224 0.3152 0.6963 0.089 Uiso 1 1 calc R U
H36B H -0.5441 0.2446 0.7649 0.089 Uiso 1 1 calc R U
H36C H -0.4619 0.2366 0.6731 0.089 Uiso 1 1 calc R U
C37 C -0.4544(10) 0.0306(10) 0.7678(8) 0.061(3) Uani 1 1 d . .
H37A H -0.4526 -0.0384 0.8003 0.091 Uiso 1 1 calc R U
H37B H -0.4112 0.0574 0.6986 0.091 Uiso 1 1 calc R U
H37C H -0.5348 0.0407 0.7798 0.091 Uiso 1 1 calc R U
C38 C -0.3425(11) -0.0709(9) 0.9253(9) 0.067(3) Uani 1 1 d . .
H38A H -0.4088 -0.1052 0.9864 0.101 Uiso 1 1 calc R U
H38B H -0.2707 -0.0768 0.9374 0.101 Uiso 1 1 calc R U
H38C H -0.3413 -0.0986 0.8839 0.101 Uiso 1 1 calc R U
C39 C -0.2947(11) 0.0781(10) 0.9902(9) 0.065(3) Uani 1 1 d . U
H39A H -0.3632 0.0398 1.0484 0.097 Uiso 1 1 calc R U
H39B H -0.2728 0.1382 0.9880 0.097 Uiso 1 1 calc R U
H39C H -0.2306 0.0418 0.9906 0.097 Uiso 1 1 calc R U

loop_
_atom_site_aniso_label
_atom_site_aniso_U_11
_atom_site_aniso_U_22
_atom_site_aniso_U_33
_atom_site_aniso_U_23
_atom_site_aniso_U_13
_atom_site_aniso_U_12
Ir1 0.02084(18) 0.0352(2) 0.0444(2) -0.02187(17) -0.01313(15) 0.00496(13)
Ir2 0.02590(18) 0.0368(2) 0.0343(2) -0.01748(16) -0.01556(15) 0.00684(14)
Ir3 0.01870(17) 0.0540(2) 0.0371(2) -0.02677(18) -0.01121(15) 0.00590(15)
Cl1 0.0345(11) 0.0358(11) 0.0343(11) -0.0211(9) -0.0136(9) 0.0081(9)
Cl2 0.0241(10) 0.0437(12) 0.0524(14) -0.0250(11) -0.0202(10) 0.0065(9)
N1 0.021(4) 0.045(4) 0.031(4) -0.023(4) -0.009(3) 0.006(3)
N2 0.022(4) 0.033(4) 0.062(6) -0.026(4) -0.017(4) 0.012(3)
O1 0.036(4) 0.086(5) 0.046(4) -0.036(4) -0.024(3) 0.016(4)
C1 0.027(4) 0.055(6) 0.046(5) -0.040(5) -0.018(4) 0.012(4)
B2 0.015(4) 0.049(6) 0.048(6) -0.028(5) -0.013(4) 0.004(4)
B3 0.035(6) 0.062(7) 0.064(8) -0.045(7) -0.027(6) 0.015(5)
B4 0.052(8) 0.112(12) 0.051(8) -0.067(8) -0.015(6) 0.011(7)
B5 0.038(6) 0.072(8) 0.054(7) -0.046(7) -0.028(6) 0.014(6)
B6 0.022(5) 0.054(7) 0.045(6) -0.027(5) -0.014(5) 0.005(5)
C7 0.048(6) 0.070(7) 0.069(8) -0.046(6) -0.032(6) 0.020(5)
B8 0.036(6) 0.053(7) 0.049(7) -0.027(6) -0.021(5) 0.009(5)
B9 0.034(6) 0.091(10) 0.045(7) -0.045(7) -0.011(5) 0.004(6)
B10 0.040(7) 0.095(10) 0.041(7) -0.042(7) -0.018(5) 0.005(6)
B11 0.049(7) 0.073(8) 0.042(7) -0.033(6) -0.024(6) 0.001(6)
B12 0.044(7) 0.096(10) 0.044(7) -0.049(7) -0.027(6) 0.012(6)
C2 0.034(5) 0.038(5) 0.041(5) -0.030(4) -0.014(4) 0.006(4)
C3 0.024(4) 0.040(5) 0.033(5) -0.023(4) -0.015(4) 0.017(4)
C4 0.019(4) 0.043(5) 0.052(6) -0.020(5) -0.014(4) 0.005(4)
C5 0.027(5) 0.036(5) 0.056(6) -0.020(5) -0.026(5) 0.013(4)
C6 0.036(5) 0.043(5) 0.041(5) -0.016(5) -0.017(4) 0.008(4)
C8 0.032(5) 0.037(5) 0.035(5) -0.013(4) -0.011(4) -0.002(4)
C9 0.056(8) 0.107(11) 0.067(8) -0.029(8) -0.045(7) 0.028(7)
C10 0.033(5) 0.045(6) 0.053(6) -0.025(5) -0.008(5) -0.003(4)
C11 0.024(5) 0.042(6) 0.045(6) -0.003(5) -0.004(4) -0.011(4)
C12 0.028(5) 0.045(6) 0.045(6) -0.015(5) -0.005(4) -0.003(4)
C13 0.030(5) 0.051(6) 0.055(7) -0.015(5) -0.012(5) -0.006(5)
C14 0.032(5) 0.030(5) 0.074(8) -0.023(5) -0.013(5) -0.008(4)
C15 0.059(7) 0.054(7) 0.100(10) -0.057(7) -0.041(7) 0.017(5)
C16 0.027(5) 0.071(8) 0.079(8) -0.034(7) -0.019(5) 0.000(5)
C17 0.032(6) 0.063(7) 0.063(8) -0.028(6) -0.005(5) 0.007(5)
C18 0.048(7) 0.070(8) 0.048(7) -0.020(6) -0.016(5) 0.001(6)
C19 0.034(6) 0.045(6) 0.091(10) -0.015(6) -0.016(6) -0.004(5)
C20 0.056(6) 0.035(5) 0.049(6) -0.020(5) -0.031(5) 0.014(5)
C21 0.062(7) 0.049(6) 0.038(6) -0.024(5) -0.024(5) 0.023(5)
C22 0.037(6) 0.044(6) 0.135(14) -0.034(8) -0.034(8) 0.026(5)
C23 0.054(7) 0.055(7) 0.072(9) -0.019(6) -0.039(7) 0.007(6)
C24 0.052(6) 0.033(5) 0.047(6) -0.018(4) -0.027(5) 0.012(4)
C25 0.061(8) 0.055(7) 0.121(12) -0.056(8) -0.055(8) 0.014(6)
C26 0.155(14) 0.060(8) 0.042(7) -0.030(6) -0.025(8) 0.042(9)
C27 0.047(8) 0.091(11) 0.114(13) -0.022(9) 0.012(8) 0.018(7)
C28 0.115(10) 0.071(8) 0.163(13) -0.057(8) -0.120(10) 0.041(7)
C29 0.128(14) 0.054(8) 0.045(7) -0.004(6) -0.019(8) -0.011(8)
C30 0.018(4) 0.087(8) 0.046(6) -0.033(6) -0.005(4) 0.018(5)
C31 0.022(5) 0.080(8) 0.041(6) -0.035(6) 0.000(4) 0.001(5)
C32 0.013(4) 0.071(7) 0.044(6) -0.020(5) -0.006(4) -0.002(4)
C33 0.019(4) 0.071(7) 0.040(6) -0.026(5) -0.008(4) 0.009(4)
C34 0.020(5) 0.100(9) 0.034(5) -0.036(6) -0.003(4) 0.006(5)
C35 0.053(7) 0.111(11) 0.053(7) -0.055(8) -0.010(6) 0.007(7)
C36 0.038(6) 0.077(8) 0.065(8) -0.037(7) -0.020(6) 0.020(6)
C37 0.039(6) 0.093(9) 0.049(7) -0.036(7) -0.012(5) -0.011(6)
C38 0.057(8) 0.065(8) 0.053(7) -0.017(6) -0.006(6) -0.015(6)
C39 0.053(6) 0.097(7) 0.056(6) -0.043(5) -0.025(5) 0.014(5)

loop_
_atom_type_symbol
_atom_type_description
_atom_type_scat_dispersion_real
_atom_type_scat_dispersion_imag
_atom_type_scat_source
C C 0.0033 0.0016 'International Tables Vol C Tables 4.2.6.8 and 6.1.1.4'
H H 0.0000 0.0000 'International Tables Vol C Tables 4.2.6.8 and 6.1.1.4'
N N 0.0061 0.0033 'International Tables Vol C Tables 4.2.6.8 and 6.1.1.4'
O O 0.0106 0.0060 'International Tables Vol C Tables 4.2.6.8 and 6.1.1.4'
B B 0.0013 0.0007 'International Tables Vol C Tables 4.2.6.8 and 6.1.1.4'
F F 0.0171 0.0103 'International Tables Vol C Tables 4.2.6.8 and 6.1.1.4'
S S 0.1246 0.1234 'International Tables Vol C Tables 4.2.6.8 and 6.1.1.4'
Cl Cl 0.1484 0.1585 'International Tables Vol C Tables 4.2.6.8 and 6.1.1.4'
Ir Ir -1.4442 7.9887 'International Tables Vol C Tables 4.2.6.8 and 6.1.1.4'

loop_
_geom_angle_atom_site_label_1
_geom_angle_atom_site_label_2
_geom_angle_atom_site_label_3
_geom_angle
B2 Ir1 N2 78.6(3)
B2 Ir1 C10 103.3(4)
N2 Ir1 C10 120.9(3)
B2 Ir1 C11 97.2(4)
N2 Ir1 C11 159.0(4)
C10 Ir1 C11 39.5(4)
B2 Ir1 C12 124.6(4)
N2 Ir1 C12 156.3(4)
C10 Ir1 C12 62.9(4)
C11 Ir1 C12 36.6(4)
B2 Ir1 C14 137.4(4)
N2 Ir1 C14 107.0(3)
C10 Ir1 C14 36.8(4)
C11 Ir1 C14 62.3(4)
C12 Ir1 C14 60.7(4)
B2 Ir1 C13 158.3(4)
N2 Ir1 C13 121.2(3)
C10 Ir1 C13 60.0(4)
C11 Ir1 C13 61.1(4)
C12 Ir1 C13 37.4(4)
C14 Ir1 C13 33.8(4)
B2 Ir1 Cl1 90.3(3)
N2 Ir1 Cl1 80.2(2)
C10 Ir1 Cl1 156.5(3)
C11 Ir1 Cl1 120.6(3)
C12 Ir1 Cl1 93.6(3)
C14 Ir1 Cl1 132.2(3)
C13 Ir1 Cl1 101.4(3)
B6 Ir2 C22 118.2(5)
B6 Ir2 C23 98.8(4)
C22 Ir2 C23 38.5(5)
B6 Ir2 C24 113.1(4)
C22 Ir2 C24 64.1(5)
C23 Ir2 C24 37.9(4)
B6 Ir2 C20 150.6(4)
C22 Ir2 C20 62.0(4)
C23 Ir2 C20 62.3(4)
C24 Ir2 C20 38.2(3)
B6 Ir2 C21 157.6(4)
C22 Ir2 C21 39.5(5)
C23 Ir2 C21 64.6(4)
C24 Ir2 C21 63.7(4)
C20 Ir2 C21 35.4(4)
B6 Ir2 Cl1 87.1(3)
C22 Ir2 Cl1 95.0(4)
C23 Ir2 Cl1 129.4(4)
C24 Ir2 Cl1 155.7(3)
C20 Ir2 Cl1 122.2(3)
C21 Ir2 Cl1 92.4(3)
B6 Ir2 Cl2 93.5(3)
C22 Ir2 Cl2 147.8(4)
C23 Ir2 Cl2 137.4(3)
C24 Ir2 Cl2 100.1(3)
C20 Ir2 Cl2 88.0(3)
C21 Ir2 Cl2 108.9(3)
Cl1 Ir2 Cl2 91.59(8)
C3 Ir3 N1 76.7(3)
C3 Ir3 C32 106.4(4)
N1 Ir3 C32 176.9(3)
C3 Ir3 C31 96.2(4)
N1 Ir3 C31 141.4(4)
C32 Ir3 C31 38.7(4)
C3 Ir3 C30 121.4(4)
N1 Ir3 C30 114.0(4)
C32 Ir3 C30 64.2(4)
C31 Ir3 C30 38.6(4)
C3 Ir3 C33 142.0(3)
N1 Ir3 C33 139.5(3)
C32 Ir3 C33 37.6(3)
C31 Ir3 C33 63.4(4)
C30 Ir3 C33 62.9(4)
C3 Ir3 C34 157.2(4)
N1 Ir3 C34 115.5(3)
C32 Ir3 C34 61.5(4)
C31 Ir3 C34 62.0(4)
C30 Ir3 C34 36.9(4)
C33 Ir3 C34 36.1(4)
C3 Ir3 Cl2 86.8(2)
N1 Ir3 Cl2 80.4(2)
C32 Ir3 Cl2 100.1(3)
C31 Ir3 Cl2 137.7(3)
C30 Ir3 Cl2 150.0(3)
C33 Ir3 Cl2 88.9(3)
C34 Ir3 Cl2 113.6(3)
Ir1 Cl1 Ir2 115.94(8)
Ir3 Cl2 Ir2 128.97(9)
N2 N1 C1 113.7(7)
N2 N1 Ir3 120.5(5)
C1 N1 Ir3 124.4(6)
N1 N2 C2 113.0(7)
N1 N2 Ir1 125.5(6)
C2 N2 Ir1 119.3(6)
C5 O1 C9 118.9(8)
N1 C1 B3 117.1(8)
N1 C1 B4 121.0(8)
B3 C1 B4 62.0(7)
N1 C1 B5 120.4(7)
B3 C1 B5 114.4(7)
B4 C1 B5 63.1(7)
N1 C1 B2 110.8(7)
B3 C1 B2 65.3(6)
B4 C1 B2 117.9(7)
B5 C1 B2 116.5(7)
N1 C1 B6 114.2(6)
B3 C1 B6 116.0(7)
B4 C1 B6 116.7(8)
B5 C1 B6 63.7(6)
B2 C1 B6 62.6(6)
C1 B2 C7 100.7(7)
C1 B2 B3 55.6(5)
C7 B2 B3 101.6(7)
C1 B2 B8 98.0(7)
C7 B2 B8 57.7(6)
B3 B2 B8 55.7(6)
C1 B2 B6 61.0(6)
C7 B2 B6 58.6(6)
B3 B2 B6 107.0(8)
B8 B2 B6 105.4(7)
C1 B2 Ir1 110.7(6)
C7 B2 Ir1 142.0(7)
B3 B2 Ir1 113.6(7)
B8 B2 Ir1 133.9(7)
B6 B2 Ir1 119.8(6)
B9 B3 C1 105.8(10)
B9 B3 B8 59.7(7)
C1 B3 B8 105.7(8)
B9 B3 B4 60.7(7)
C1 B3 B4 59.3(6)
B8 B3 B4 108.7(10)
B9 B3 B2 111.0(9)
C1 B3 B2 59.1(6)
B8 B3 B2 62.3(6)
B4 B3 B2 110.3(9)
B9 B3 H3 121.5
C1 B3 H3 124.5
B8 B3 H3 121.8
B4 B3 H3 120.7
B2 B3 H3 119.1
C1 B4 B10 101.8(9)
C1 B4 B9 103.0(9)
B10 B4 B9 62.2(8)
C1 B4 B3 58.7(6)
B10 B4 B3 106.5(9)
B9 B4 B3 57.7(7)
C1 B4 B5 58.6(6)
B10 B4 B5 58.0(7)
B9 B4 B5 108.7(10)
B3 B4 B5 108.0(9)
C1 B4 H4 126.1
B10 B4 H4 123.5
B9 B4 H4 122.2
B3 B4 H4 122.4
B5 B4 H4 121.3
B10 B5 C1 102.7(9)
B10 B5 B11 56.8(7)
C1 B5 B11 104.1(9)
B10 B5 B4 59.5(7)
C1 B5 B4 58.3(6)
B11 B5 B4 105.6(8)
B10 B5 B6 107.4(8)
C1 B5 B6 61.8(6)
B11 B5 B6 60.4(6)
B4 B5 B6 111.1(9)
B10 B5 H5 124.6
C1 B5 H5 124.6
B11 B5 H5 124.5
B4 B5 H5 121.3
B6 B5 H5 118.9
C7 B6 B11 59.1(6)
C7 B6 C1 97.6(7)
B11 B6 C1 95.7(7)
C7 B6 B2 58.9(6)
B11 B6 B2 104.7(7)
C1 B6 B2 56.4(5)
C7 B6 B5 102.8(7)
B11 B6 B5 56.3(6)
C1 B6 B5 54.5(6)
B2 B6 B5 103.4(8)
C7 B6 Ir2 131.7(7)
B11 B6 Ir2 127.2(8)
C1 B6 Ir2 125.1(6)
B2 B6 Ir2 124.8(7)
B5 B6 Ir2 119.3(6)
B8 C7 B12 58.6(7)
B8 C7 B11 105.4(9)
B12 C7 B11 59.4(7)
B8 C7 B6 112.5(8)
B12 C7 B6 111.9(8)
B11 C7 B6 61.1(6)
B8 C7 B2 62.8(6)
B12 C7 B2 111.0(8)
B11 C7 B2 109.0(8)
B6 C7 B2 62.5(6)
B8 C7 H7 121.5
B12 C7 H7 120.7
B11 C7 H7 123.4
B6 C7 H7 117.9
B2 C7 H7 119.1
B9 B8 B12 61.7(8)
B9 B8 B3 58.3(7)
B12 B8 B3 108.5(9)
B9 B8 C7 109.0(9)
B12 B8 C7 60.8(7)
B3 B8 C7 107.9(8)
B9 B8 B2 109.5(8)
B12 B8 B2 110.1(8)
B3 B8 B2 61.9(6)
C7 B8 B2 59.5(6)
B9 B8 H8 121.3
B12 B8 H8 120.2
B3 B8 H8 122.1
C7 B8 H8 121.8
B2 B8 H8 120.2
B3 B9 B8 62.1(7)
B3 B9 B4 61.7(7)
B8 B9 B4 111.4(8)
B3 B9 B12 110.3(9)
B8 B9 B12 60.2(7)
B4 B9 B12 109.5(10)
B3 B9 B10 107.1(8)
B8 B9 B10 106.8(9)
B4 B9 B10 58.9(8)
B12 B9 B10 59.5(8)
B3 B9 H9 120.3
B8 B9 H9 120.5
B4 B9 H9 120.0
B12 B9 H9 120.8
B10 B9 H9 124.0
B11 B10 B5 63.1(7)
B11 B10 B4 113.0(9)
B5 B10 B4 62.6(7)
B11 B10 B12 62.5(7)
B5 B10 B12 113.3(9)
B4 B10 B12 109.7(10)
B11 B10 B9 109.9(9)
B5 B10 B9 109.8(9)
B4 B10 B9 58.9(8)
B12 B10 B9 59.6(7)
B11 B10 H10 118.4
B5 B10 H10 118.3
B4 B10 H10 120.1
B12 B10 H10 119.7
B9 B10 H10 122.7
B10 B11 B5 60.2(7)
B10 B11 B12 62.1(7)
B5 B11 B12 110.7(10)
B10 B11 C7 108.9(10)
B5 B11 C7 108.8(9)
B12 B11 C7 59.9(6)
B10 B11 B6 112.5(10)
B5 B11 B6 63.3(6)
B12 B11 B6 111.2(9)
C7 B11 B6 59.8(6)
B10 B11 H11 120.0
B5 B11 H11 120.3
B12 B11 H11 119.8
C7 B11 H11 122.6
B6 B11 H11 118.6
B8 B12 B10 106.3(9)
B8 B12 B9 58.1(7)
B10 B12 B9 60.9(8)
B8 B12 B11 108.0(8)
B10 B12 B11 55.4(7)
B9 B12 B11 105.3(8)
B8 B12 C7 60.6(7)
B10 B12 C7 104.3(7)
B9 B12 C7 106.1(8)
B11 B12 C7 60.7(6)
B8 B12 H12 121.8
B10 B12 H12 124.2
B9 B12 H12 122.9
B11 B12 H12 123.1
C7 B12 H12 122.5
C8 C2 N2 123.2(8)
C8 C2 C3 120.9(8)
N2 C2 C3 115.8(8)
C4 C3 C2 116.6(8)
C4 C3 Ir3 129.3(7)
C2 C3 Ir3 113.8(6)
C5 C4 C3 122.0(8)
C5 C4 H4A 119.0
C3 C4 H4A 119.0
O1 C5 C4 116.6(8)
O1 C5 C6 122.1(9)
C4 C5 C6 121.1(8)
C8 C6 C5 117.5(9)
C8 C6 H6 121.3
C5 C6 H6 121.3
C6 C8 C2 121.9(9)
C6 C8 H8A 119.1
C2 C8 H8A 119.1
O1 C9 H9A 109.5
O1 C9 H9B 109.5
H9A C9 H9B 109.5
O1 C9 H9C 109.5
H9A C9 H9C 109.5
H9B C9 H9C 109.5
C14 C10 C11 107.0(9)
C14 C10 C15 126.5(10)
C11 C10 C15 125.5(9)
C14 C10 Ir1 76.3(6)
C11 C10 Ir1 71.0(5)
C15 C10 Ir1 127.1(8)
C12 C11 C10 106.3(9)
C12 C11 C16 125.6(11)
C10 C11 C16 127.4(11)
C12 C11 Ir1 72.5(6)
C10 C11 Ir1 69.5(5)
C16 C11 Ir1 129.8(7)
C11 C12 C13 108.6(10)
C11 C12 C17 125.5(10)
C13 C12 C17 125.6(10)
C11 C12 Ir1 71.0(6)
C13 C12 Ir1 76.4(6)
C17 C12 Ir1 123.5(7)
C14 C13 C12 107.8(10)
C14 C13 C18 129.9(11)
C12 C13 C18 121.8(10)
C14 C13 Ir1 70.9(7)
C12 C13 Ir1 66.2(6)
C18 C13 Ir1 133.7(7)
C13 C14 C10 109.9(10)
C13 C14 C19 125.1(11)
C10 C14 C19 124.8(11)
C13 C14 Ir1 75.3(6)
C10 C14 Ir1 66.8(6)
C19 C14 Ir1 127.0(7)
C10 C15 H15A 109.5
C10 C15 H15B 109.5
H15A C15 H15B 109.5
C10 C15 H15C 109.5
H15A C15 H15C 109.5
H15B C15 H15C 109.5
C11 C16 H16A 109.5
C11 C16 H16B 109.5
H16A C16 H16B 109.5
C11 C16 H16C 109.5
H16A C16 H16C 109.5
H16B C16 H16C 109.5
C12 C17 H17A 109.5
C12 C17 H17B 109.5
H17A C17 H17B 109.5
C12 C17 H17C 109.5
H17A C17 H17C 109.5
H17B C17 H17C 109.5
C13 C18 H18A 109.5
C13 C18 H18B 109.5
H18A C18 H18B 109.5
C13 C18 H18C 109.5
H18A C18 H18C 109.5
H18B C18 H18C 109.5
C14 C19 H19A 109.5
C14 C19 H19B 109.5
H19A C19 H19B 109.5
C14 C19 H19C 109.5
H19A C19 H19C 109.5
H19B C19 H19C 109.5
C21 C20 C24 111.8(9)
C21 C20 C25 124.0(10)
C24 C20 C25 124.3(10)
C21 C20 Ir2 72.6(6)
C24 C20 Ir2 67.4(5)
C25 C20 Ir2 128.1(7)
C20 C21 C26 132.2(11)
C20 C21 C22 103.9(10)
C26 C21 C22 123.9(12)
C20 C21 Ir2 72.1(6)
C26 C21 Ir2 124.5(7)
C22 C21 Ir2 64.7(6)
C23 C22 C21 109.2(10)
C23 C22 C27 129.8(14)
C21 C22 C27 120.3(15)
C23 C22 Ir2 71.9(8)
C21 C22 Ir2 75.8(6)
C27 C22 Ir2 126.1(9)
C24 C23 C22 108.3(10)
C24 C23 C28 124.6(13)
C22 C23 C28 126.2(13)
C24 C23 Ir2 71.9(6)
C22 C23 Ir2 69.6(6)
C28 C23 Ir2 133.0(10)
C23 C24 C20 106.4(10)
C23 C24 C29 130.2(11)
C20 C24 C29 122.8(10)
C23 C24 Ir2 70.3(6)
C20 C24 Ir2 74.5(5)
C29 C24 Ir2 126.8(8)
C20 C25 H25A 109.5
C20 C25 H25B 109.5
H25A C25 H25B 109.5
C20 C25 H25C 109.5
H25A C25 H25C 109.5
H25B C25 H25C 109.5
C21 C26 H26A 109.5
C21 C26 H26B 109.5
H26A C26 H26B 109.5
C21 C26 H26C 109.5
H26A C26 H26C 109.5
H26B C26 H26C 109.5
C22 C27 H27A 109.5
C22 C27 H27B 109.5
H27A C27 H27B 109.5
C22 C27 H27C 109.5
H27A C27 H27C 109.5
H27B C27 H27C 109.5
C23 C28 H28A 109.5
C23 C28 H28B 109.5
H28A C28 H28B 109.5
C23 C28 H28C 109.5
H28A C28 H28C 109.5
H28B C28 H28C 109.5
C24 C29 H29A 109.5
C24 C29 H29B 109.5
H29A C29 H29B 109.5
C24 C29 H29C 109.5
H29A C29 H29C 109.5
H29B C29 H29C 109.5
C34 C30 C31 106.6(10)
C34 C30 C35 127.2(10)
C31 C30 C35 125.3(10)
C34 C30 Ir3 75.6(6)
C31 C30 Ir3 69.0(6)
C35 C30 Ir3 129.0(8)
C32 C31 C30 107.1(10)
C32 C31 C36 126.8(9)
C30 C31 C36 125.9(10)
C32 C31 Ir3 69.5(5)
C30 C31 Ir3 72.5(5)
C36 C31 Ir3 126.5(7)
C31 C32 C33 110.1(9)
C31 C32 C37 125.4(10)
C33 C32 C37 123.9(11)
C31 C32 Ir3 71.8(5)
C33 C32 Ir3 76.8(5)
C37 C32 Ir3 125.2(8)
C38 C33 C34 124.9(10)
C38 C33 C32 129.1(11)
C34 C33 C32 106.0(10)
C38 C33 Ir3 128.9(8)
C34 C33 Ir3 73.3(6)
C32 C33 Ir3 65.6(5)
C33 C34 C30 109.9(9)
C33 C34 C39 125.2(11)
C30 C34 C39 123.5(11)
C33 C34 Ir3 70.5(6)
C30 C34 Ir3 67.5(6)
C39 C34 Ir3 139.3(7)
C30 C35 H35A 109.5
C30 C35 H35B 109.5
H35A C35 H35B 109.5
C30 C35 H35C 109.5
H35A C35 H35C 109.5
H35B C35 H35C 109.5
C31 C36 H36A 109.5
C31 C36 H36B 109.5
H36A C36 H36B 109.5
C31 C36 H36C 109.5
H36A C36 H36C 109.5
H36B C36 H36C 109.5
C32 C37 H37A 109.5
C32 C37 H37B 109.5
H37A C37 H37B 109.5
C32 C37 H37C 109.5
H37A C37 H37C 109.5
H37B C37 H37C 109.5
C33 C38 H38A 109.5
C33 C38 H38B 109.5
H38A C38 H38B 109.5
C33 C38 H38C 109.5
H38A C38 H38C 109.5
H38B C38 H38C 109.5
C34 C39 H39A 109.5
C34 C39 H39B 109.5
H39A C39 H39B 109.5
C34 C39 H39C 109.5
H39A C39 H39C 109.5
H39B C39 H39C 109.5

loop_
_geom_bond_atom_site_label_1
_geom_bond_atom_site_label_2
_geom_bond_distance
Ir1 B2 2.036(11)
Ir1 N2 2.130(7)
Ir1 C10 2.146(9)
Ir1 C11 2.166(9)
Ir1 C12 2.185(10)
Ir1 C14 2.269(10)
Ir1 C13 2.322(11)
Ir1 Cl1 2.406(2)
Ir2 B6 2.087(11)
Ir2 C22 2.128(11)
Ir2 C23 2.158(11)
Ir2 C24 2.179(9)
Ir2 C20 2.274(9)
Ir2 C21 2.281(10)
Ir2 Cl1 2.420(2)
Ir2 Cl2 2.453(2)
Ir3 C3 2.007(8)
Ir3 N1 2.067(7)
Ir3 C32 2.154(9)
Ir3 C31 2.186(10)
Ir3 C30 2.233(10)
Ir3 C33 2.303(10)
Ir3 C34 2.340(10)
Ir3 Cl2 2.403(2)
N1 N2 1.261(11)
N1 C1 1.458(10)
N2 C2 1.404(11)
O1 C5 1.323(10)
O1 C9 1.432(14)
C1 B3 1.682(14)
C1 B4 1.693(13)
C1 B5 1.699(16)
C1 B2 1.749(13)
C1 B6 1.838(14)
B2 C7 1.801(15)
B2 B3 1.852(16)
B2 B8 1.858(15)
B2 B6 1.865(16)
B3 B9 1.669(17)
B3 B8 1.734(16)
B3 B4 1.739(19)
B3 H3 1.1100
B4 B10 1.72(2)
B4 B9 1.722(17)
B4 B5 1.774(19)
B4 H4 1.1100
B5 B10 1.695(14)
B5 B11 1.742(17)
B5 B6 1.871(16)
B5 H5 1.1100
B6 C7 1.796(14)
B6 B11 1.821(15)
C7 B8 1.767(16)
C7 B12 1.770(15)
C7 B11 1.784(17)
C7 H7 1.1100
B8 B9 1.694(17)
B8 B12 1.731(18)
B8 H8 1.1100
B9 B12 1.756(19)
B9 B10 1.78(2)
B9 H9 1.1100
B10 B11 1.635(19)
B10 B12 1.753(17)
B10 H10 1.1100
B11 B12 1.760(17)
B11 H11 1.1100
B12 H12 1.1100
C2 C8 1.393(12)
C2 C3 1.440(12)
C3 C4 1.394(12)
C4 C5 1.379(14)
C4 H4A 0.9400
C5 C6 1.435(13)
C6 C8 1.373(12)
C6 H6 0.9400
C8 H8A 0.9400
C9 H9A 0.9700
C9 H9B 0.9700
C9 H9C 0.9700
C10 C14 1.400(15)
C10 C11 1.457(15)
C10 C15 1.550(14)
C11 C12 1.365(15)
C11 C16 1.502(14)
C12 C13 1.449(15)
C12 C17 1.519(15)
C13 C14 1.336(16)
C13 C18 1.558(15)
C14 C19 1.503(15)
C15 H15A 0.9700
C15 H15B 0.9700
C15 H15C 0.9700
C16 H16A 0.9700
C16 H16B 0.9700
C16 H16C 0.9700
C17 H17A 0.9700
C17 H17B 0.9700
C17 H17C 0.9700
C18 H18A 0.9700
C18 H18B 0.9700
C18 H18C 0.9700
C19 H19A 0.9700
C19 H19B 0.9700
C19 H19C 0.9700
C20 C21 1.383(15)
C20 C24 1.459(13)
C20 C25 1.527(14)
C21 C26 1.488(15)
C21 C22 1.497(17)
C22 C23 1.41(2)
C22 C27 1.531(18)
C23 C24 1.407(15)
C23 C28 1.483(16)
C24 C29 1.504(16)
C25 H25A 0.9700
C25 H25B 0.9700
C25 H25C 0.9700
C26 H26A 0.9700
C26 H26B 0.9700
C26 H26C 0.9700
C27 H27A 0.9700
C27 H27B 0.9700
C27 H27C 0.9700
C28 H28A 0.9700
C28 H28B 0.9700
C28 H28C 0.9700
C29 H29A 0.9700
C29 H29B 0.9700
C29 H29C 0.9700
C30 C34 1.450(17)
C30 C31 1.460(15)
C30 C35 1.501(17)
C31 C32 1.437(16)
C31 C36 1.525(15)
C32 C33 1.444(14)
C32 C37 1.463(14)
C33 C38 1.430(16)
C33 C34 1.441(15)
C34 C39 1.507(14)
C35 H35A 0.9700
C35 H35B 0.9700
C35 H35C 0.9700
C36 H36A 0.9700
C36 H36B 0.9700
C36 H36C 0.9700
C37 H37A 0.9700
C37 H37B 0.9700
C37 H37C 0.9700
C38 H38A 0.9700
C38 H38B 0.9700
C38 H38C 0.9700
C39 H39A 0.9700
C39 H39B 0.9700
C39 H39C 0.9700

loop_
_geom_torsion_atom_site_label_1
_geom_torsion_atom_site_label_2
_geom_torsion_atom_site_label_3
_geom_torsion_atom_site_label_4
_geom_torsion
C1 N1 N2 C2 171.9(7)
Ir3 N1 N2 C2 4.9(9)
C1 N1 N2 Ir1 9.1(10)
Ir3 N1 N2 Ir1 -157.9(4)
N2 N1 C1 B3 62.8(10)
Ir3 N1 C1 B3 -130.7(7)
N2 N1 C1 B4 134.9(9)
Ir3 N1 C1 B4 -58.6(11)
N2 N1 C1 B5 -150.2(8)
Ir3 N1 C1 B5 16.3(11)
N2 N1 C1 B2 -9.3(10)
Ir3 N1 C1 B2 157.2(6)
N2 N1 C1 B6 -77.6(9)
Ir3 N1 C1 B6 88.9(8)
N1 C1 B2 C7 -152.0(7)
B3 C1 B2 C7 96.8(8)
B4 C1 B2 C7 62.6(10)
B5 C1 B2 C7 -9.4(9)
B6 C1 B2 C7 -44.8(6)
N1 C1 B2 B3 111.2(9)
B4 C1 B2 B3 -34.2(9)
B5 C1 B2 B3 -106.2(8)
B6 C1 B2 B3 -141.5(8)
N1 C1 B2 B8 149.5(7)
B3 C1 B2 B8 38.2(7)
B4 C1 B2 B8 4.1(11)
B5 C1 B2 B8 -67.9(9)
B6 C1 B2 B8 -103.3(7)
N1 C1 B2 B6 -107.3(7)
B3 C1 B2 B6 141.5(8)
B4 C1 B2 B6 107.3(10)
B5 C1 B2 B6 35.3(7)
N1 C1 B2 Ir1 6.2(9)
B3 C1 B2 Ir1 -105.0(7)
B4 C1 B2 Ir1 -139.2(8)
B5 C1 B2 Ir1 148.8(6)
B6 C1 B2 Ir1 113.5(7)
N1 C1 B3 B9 153.0(8)
B4 C1 B3 B9 40.5(9)
B5 C1 B3 B9 4.0(11)
B2 C1 B3 B9 -105.3(9)
B6 C1 B3 B9 -67.3(10)
N1 C1 B3 B8 -144.8(8)
B4 C1 B3 B8 102.7(10)
B5 C1 B3 B8 66.3(10)
B2 C1 B3 B8 -43.0(8)
B6 C1 B3 B8 -5.1(11)
N1 C1 B3 B4 112.5(10)
B5 C1 B3 B4 -36.5(9)
B2 C1 B3 B4 -145.8(9)
B6 C1 B3 B4 -107.8(9)
N1 C1 B3 B2 -101.7(8)
B4 C1 B3 B2 145.8(9)
B5 C1 B3 B2 109.3(8)
B6 C1 B3 B2 37.9(8)
C1 B2 B3 B9 96.3(10)
C7 B2 B3 B9 1.2(10)
B8 B2 B3 B9 -35.8(8)
B6 B2 B3 B9 61.7(10)
Ir1 B2 B3 B9 -163.9(7)
C7 B2 B3 C1 -95.2(7)
B8 B2 B3 C1 -132.1(9)
B6 B2 B3 C1 -34.7(7)
Ir1 B2 B3 C1 99.7(7)
C1 B2 B3 B8 132.1(9)
C7 B2 B3 B8 36.9(7)
B6 B2 B3 B8 97.4(8)
Ir1 B2 B3 B8 -128.1(7)
C1 B2 B3 B4 31.0(7)
C7 B2 B3 B4 -64.1(9)
B8 B2 B3 B4 -101.1(10)
B6 B2 B3 B4 -3.7(10)
Ir1 B2 B3 B4 130.8(8)
N1 C1 B4 B10 151.2(9)
B3 C1 B4 B10 -102.3(9)
B5 C1 B4 B10 40.3(8)
B2 C1 B4 B10 -67.0(11)
B6 C1 B4 B10 4.5(11)
N1 C1 B4 B9 -144.9(9)
B3 C1 B4 B9 -38.4(9)
B5 C1 B4 B9 104.2(11)
B2 C1 B4 B9 -3.1(14)
B6 C1 B4 B9 68.4(12)
N1 C1 B4 B3 -106.5(10)
B5 C1 B4 B3 142.6(9)
B2 C1 B4 B3 35.3(9)
B6 C1 B4 B3 106.8(9)
N1 C1 B4 B5 110.9(10)
B3 C1 B4 B5 -142.6(9)
B2 C1 B4 B5 -107.3(9)
B6 C1 B4 B5 -35.8(8)
B9 B3 B4 C1 -134.2(10)
B8 B3 B4 C1 -97.6(9)
B2 B3 B4 C1 -31.0(7)
B9 B3 B4 B10 -40.2(9)
C1 B3 B4 B10 94.0(9)
B8 B3 B4 B10 -3.5(11)
B2 B3 B4 B10 63.0(9)
C1 B3 B4 B9 134.2(10)
B8 B3 B4 B9 36.7(9)
B2 B3 B4 B9 103.2(9)
B9 B3 B4 B5 -101.2(10)
C1 B3 B4 B5 33.0(7)
B8 B3 B4 B5 -64.5(10)
B2 B3 B4 B5 2.1(11)
N1 C1 B5 B10 -153.1(8)
B3 C1 B5 B10 -5.2(11)
B4 C1 B5 B10 -41.3(8)
B2 C1 B5 B10 68.1(10)
B6 C1 B5 B10 103.1(8)
N1 C1 B5 B11 148.4(8)
B3 C1 B5 B11 -63.7(10)
B4 C1 B5 B11 -99.8(8)
B2 C1 B5 B11 9.6(10)
B6 C1 B5 B11 44.5(7)
N1 C1 B5 B4 -111.8(9)
B3 C1 B5 B4 36.1(8)
B2 C1 B5 B4 109.4(8)
B6 C1 B5 B4 144.3(8)
N1 C1 B5 B6 103.9(8)
B3 C1 B5 B6 -108.3(8)
B4 C1 B5 B6 -144.3(8)
B2 C1 B5 B6 -34.9(7)
C1 B4 B5 B10 131.7(9)
B9 B4 B5 B10 37.5(9)
B3 B4 B5 B10 98.6(10)
B10 B4 B5 C1 -131.7(9)
B9 B4 B5 C1 -94.1(9)
B3 B4 B5 C1 -33.0(7)
C1 B4 B5 B11 97.2(9)
B10 B4 B5 B11 -34.5(8)
B9 B4 B5 B11 3.0(12)
B3 B4 B5 B11 64.1(10)
C1 B4 B5 B6 33.4(7)
B10 B4 B5 B6 -98.3(9)
B9 B4 B5 B6 -60.7(10)
B3 B4 B5 B6 0.4(11)
N1 C1 B6 C7 146.2(8)
B3 C1 B6 C7 5.4(10)
B4 C1 B6 C7 -64.8(10)
B5 C1 B6 C7 -100.4(7)
B2 C1 B6 C7 44.4(7)
N1 C1 B6 B11 -154.2(8)
B3 C1 B6 B11 64.9(9)
B4 C1 B6 B11 -5.3(10)
B5 C1 B6 B11 -40.9(6)
B2 C1 B6 B11 103.9(7)
N1 C1 B6 B2 101.9(8)
B3 C1 B6 B2 -39.0(8)
B4 C1 B6 B2 -109.2(9)
B5 C1 B6 B2 -144.8(7)
N1 C1 B6 B5 -113.4(8)
B3 C1 B6 B5 105.8(9)
B4 C1 B6 B5 35.6(8)
B2 C1 B6 B5 144.8(7)
N1 C1 B6 Ir2 -9.9(11)
B3 C1 B6 Ir2 -150.7(8)
B4 C1 B6 Ir2 139.1(8)
B5 C1 B6 Ir2 103.5(8)
B2 C1 B6 Ir2 -111.7(8)
C1 B2 B6 C7 -125.9(7)
B3 B2 B6 C7 -93.4(8)
B8 B2 B6 C7 -35.2(7)
Ir1 B2 B6 C7 135.5(8)
C1 B2 B6 B11 -87.1(8)
C7 B2 B6 B11 38.8(7)
B3 B2 B6 B11 -54.6(9)
B8 B2 B6 B11 3.6(9)
Ir1 B2 B6 B11 174.4(7)
C7 B2 B6 C1 125.9(7)
B3 B2 B6 C1 32.5(6)
B8 B2 B6 C1 90.7(7)
Ir1 B2 B6 C1 -98.5(7)
C1 B2 B6 B5 -28.9(6)
C7 B2 B6 B5 97.0(7)
B3 B2 B6 B5 3.6(8)
B8 B2 B6 B5 61.8(8)
Ir1 B2 B6 B5 -127.4(6)
C1 B2 B6 Ir2 112.3(7)
C7 B2 B6 Ir2 -121.8(8)
B3 B2 B6 Ir2 144.8(7)
B8 B2 B6 Ir2 -157.0(7)
Ir1 B2 B6 Ir2 13.8(10)
B10 B5 B6 C7 -5.2(11)
C1 B5 B6 C7 90.2(7)
B11 B5 B6 C7 -38.3(8)
B4 B5 B6 C7 58.1(10)
B10 B5 B6 B11 33.1(9)
C1 B5 B6 B11 128.5(8)
B4 B5 B6 B11 96.4(9)
B10 B5 B6 C1 -95.4(9)
B11 B5 B6 C1 -128.5(8)
B4 B5 B6 C1 -32.1(7)
B10 B5 B6 B2 -65.8(10)
C1 B5 B6 B2 29.6(6)
B11 B5 B6 B2 -98.9(8)
B4 B5 B6 B2 -2.5(9)
B10 B5 B6 Ir2 150.4(8)
C1 B5 B6 Ir2 -114.2(7)
B11 B5 B6 Ir2 117.3(9)
B4 B5 B6 Ir2 -146.4(7)
B11 B6 C7 B8 -95.8(10)
C1 B6 C7 B8 -3.6(10)
B2 B6 C7 B8 39.2(8)
B5 B6 C7 B8 -58.9(10)
Ir2 B6 C7 B8 150.0(8)
B11 B6 C7 B12 -31.9(9)
C1 B6 C7 B12 60.2(10)
B2 B6 C7 B12 103.1(9)
B5 B6 C7 B12 5.0(11)
Ir2 B6 C7 B12 -146.1(9)
C1 B6 C7 B11 92.2(8)
B2 B6 C7 B11 135.0(9)
B5 B6 C7 B11 36.9(8)
Ir2 B6 C7 B11 -114.2(11)
B11 B6 C7 B2 -135.0(9)
C1 B6 C7 B2 -42.9(6)
B5 B6 C7 B2 -98.1(8)
Ir2 B6 C7 B2 110.8(10)
C1 B2 C7 B8 -92.8(7)
B3 B2 C7 B8 -36.0(7)
B6 B2 C7 B8 -138.9(8)
Ir1 B2 C7 B8 121.5(11)
C1 B2 C7 B12 -58.3(9)
B3 B2 C7 B12 -1.6(10)
B8 B2 C7 B12 34.4(8)
B6 B2 C7 B12 -104.5(9)
Ir1 B2 C7 B12 155.9(9)
C1 B2 C7 B11 5.3(9)
B3 B2 C7 B11 62.0(9)
B8 B2 C7 B11 98.0(9)
B6 B2 C7 B11 -40.9(7)
Ir1 B2 C7 B11 -140.5(9)
C1 B2 C7 B6 46.2(6)
B3 B2 C7 B6 102.9(7)
B8 B2 C7 B6 138.9(8)
Ir1 B2 C7 B6 -99.6(11)
C1 B3 B8 B9 -99.4(10)
B4 B3 B8 B9 -37.1(9)
B2 B3 B8 B9 -140.8(9)
B9 B3 B8 B12 37.3(9)
C1 B3 B8 B12 -62.1(10)
B4 B3 B8 B12 0.2(11)
B2 B3 B8 B12 -103.4(9)
B9 B3 B8 C7 101.7(10)
C1 B3 B8 C7 2.3(11)
B4 B3 B8 C7 64.6(10)
B2 B3 B8 C7 -39.1(8)
B9 B3 B8 B2 140.8(9)
C1 B3 B8 B2 41.4(7)
B4 B3 B8 B2 103.7(9)
B12 C7 B8 B9 -39.9(8)
B11 C7 B8 B9 -1.8(10)
B6 C7 B8 B9 62.8(11)
B2 C7 B8 B9 102.0(8)
B11 C7 B8 B12 38.0(7)
B6 C7 B8 B12 102.7(9)
B2 C7 B8 B12 141.8(8)
B12 C7 B8 B3 -101.6(9)
B11 C7 B8 B3 -63.6(10)
B6 C7 B8 B3 1.1(12)
B2 C7 B8 B3 40.2(8)
B12 C7 B8 B2 -141.8(8)
B11 C7 B8 B2 -103.8(8)
B6 C7 B8 B2 -39.1(8)
C1 B2 B8 B9 -3.4(10)
C7 B2 B8 B9 -101.1(10)
B3 B2 B8 B9 34.8(9)
B6 B2 B8 B9 -65.5(10)
Ir1 B2 B8 B9 125.7(10)
C1 B2 B8 B12 62.6(9)
C7 B2 B8 B12 -35.0(8)
B3 B2 B8 B12 100.8(10)
B6 B2 B8 B12 0.6(10)
Ir1 B2 B8 B12 -168.3(8)
C1 B2 B8 B3 -38.2(7)
C7 B2 B8 B3 -135.9(9)
B6 B2 B8 B3 -100.2(8)
Ir1 B2 B8 B3 90.9(10)
C1 B2 B8 C7 97.7(8)
B3 B2 B8 C7 135.9(9)
B6 B2 B8 C7 35.6(7)
Ir1 B2 B8 C7 -133.2(10)
C1 B3 B9 B8 99.3(9)
B4 B3 B9 B8 139.1(10)
B2 B3 B9 B8 36.8(8)
C1 B3 B9 B4 -39.8(8)
B8 B3 B9 B4 -139.1(10)
B2 B3 B9 B4 -102.2(9)
C1 B3 B9 B12 62.0(11)
B8 B3 B9 B12 -37.2(8)
B4 B3 B9 B12 101.9(11)
B2 B3 B9 B12 -0.4(12)
C1 B3 B9 B10 -1.0(11)
B8 B3 B9 B10 -100.3(10)
B4 B3 B9 B10 38.8(9)
B2 B3 B9 B10 -63.4(10)
B12 B8 B9 B3 -139.2(9)
C7 B8 B9 B3 -99.7(9)
B2 B8 B9 B3 -36.3(8)
B12 B8 B9 B4 -100.9(11)
B3 B8 B9 B4 38.3(10)
C7 B8 B9 B4 -61.4(13)
B2 B8 B9 B4 2.0(14)
B3 B8 B9 B12 139.2(9)
C7 B8 B9 B12 39.5(7)
B2 B8 B9 B12 102.9(9)
B12 B8 B9 B10 -38.4(8)
B3 B8 B9 B10 100.8(9)
C7 B8 B9 B10 1.1(10)
B2 B8 B9 B10 64.5(10)
C1 B4 B9 B3 38.9(9)
B10 B4 B9 B3 135.6(9)
B5 B4 B9 B3 99.9(9)
C1 B4 B9 B8 0.5(14)
B10 B4 B9 B8 97.2(11)
B3 B4 B9 B8 -38.4(10)
B5 B4 B9 B8 61.4(13)
C1 B4 B9 B12 -64.2(12)
B10 B4 B9 B12 32.4(8)
B3 B4 B9 B12 -103.2(10)
B5 B4 B9 B12 -3.3(12)
C1 B4 B9 B10 -96.7(10)
B3 B4 B9 B10 -135.6(9)
B5 B4 B9 B10 -35.7(8)
C1 B5 B10 B11 -98.6(9)
B4 B5 B10 B11 -139.3(10)
B6 B5 B10 B11 -34.6(9)
C1 B5 B10 B4 40.7(8)
B11 B5 B10 B4 139.3(10)
B6 B5 B10 B4 104.7(10)
C1 B5 B10 B12 -60.3(12)
B11 B5 B10 B12 38.4(10)
B4 B5 B10 B12 -100.9(11)
B6 B5 B10 B12 3.8(14)
C1 B5 B10 B9 4.3(11)
B11 B5 B10 B9 102.9(10)
B4 B5 B10 B9 -36.4(9)
B6 B5 B10 B9 68.3(11)
C1 B4 B10 B11 -1.5(12)
B9 B4 B10 B11 -100.1(10)
B3 B4 B10 B11 -62.1(11)
B5 B4 B10 B11 39.2(9)
C1 B4 B10 B5 -40.7(8)
B9 B4 B10 B5 -139.3(9)
B3 B4 B10 B5 -101.2(9)
C1 B4 B10 B12 66.1(10)
B9 B4 B10 B12 -32.5(8)
B3 B4 B10 B12 5.5(11)
B5 B4 B10 B12 106.8(10)
C1 B4 B10 B9 98.6(9)
B3 B4 B10 B9 38.1(8)
B5 B4 B10 B9 139.3(9)
B3 B9 B10 B11 65.4(11)
B8 B9 B10 B11 0.2(11)
B4 B9 B10 B11 105.5(9)
B12 B9 B10 B11 -38.6(8)
B3 B9 B10 B5 -2.1(12)
B8 B9 B10 B5 -67.4(11)
B4 B9 B10 B5 38.0(8)
B12 B9 B10 B5 -106.1(9)
B3 B9 B10 B4 -40.1(8)
B8 B9 B10 B4 -105.3(9)
B12 B9 B10 B4 -144.1(8)
B3 B9 B10 B12 104.0(9)
B8 B9 B10 B12 38.8(7)
B4 B9 B10 B12 144.1(8)
B4 B10 B11 B5 -38.9(9)
B12 B10 B11 B5 -140.0(10)
B9 B10 B11 B5 -102.7(10)
B5 B10 B11 B12 140.0(10)
B4 B10 B11 B12 101.0(11)
B9 B10 B11 B12 37.3(8)
B5 B10 B11 C7 101.3(9)
B4 B10 B11 C7 62.4(11)
B12 B10 B11 C7 -38.7(8)
B9 B10 B11 C7 -1.3(11)
B5 B10 B11 B6 37.1(9)
B4 B10 B11 B6 -1.9(13)
B12 B10 B11 B6 -102.9(10)
B9 B10 B11 B6 -65.6(10)
C1 B5 B11 B10 96.1(9)
B4 B5 B11 B10 35.7(9)
B6 B5 B11 B10 141.4(10)
B10 B5 B11 B12 -37.4(9)
C1 B5 B11 B12 58.8(10)
B4 B5 B11 B12 -1.7(12)
B6 B5 B11 B12 104.0(9)
B10 B5 B11 C7 -101.5(10)
C1 B5 B11 C7 -5.3(10)
B4 B5 B11 C7 -65.8(10)
B6 B5 B11 C7 40.0(7)
B10 B5 B11 B6 -141.4(10)
C1 B5 B11 B6 -45.3(7)
B4 B5 B11 B6 -105.8(9)
B8 C7 B11 B10 1.9(10)
B12 C7 B11 B10 39.6(8)
B6 C7 B11 B10 -105.6(9)
B2 C7 B11 B10 -64.1(9)
B8 C7 B11 B5 65.9(9)
B12 C7 B11 B5 103.6(10)
B6 C7 B11 B5 -41.6(7)
B2 C7 B11 B5 -0.1(10)
B8 C7 B11 B12 -37.7(8)
B6 C7 B11 B12 -145.2(9)
B2 C7 B11 B12 -103.7(9)
B8 C7 B11 B6 107.5(8)
B12 C7 B11 B6 145.2(9)
B2 C7 B11 B6 41.5(7)
C7 B6 B11 B10 99.4(10)
C1 B6 B11 B10 4.0(10)
B2 B6 B11 B10 60.7(10)
B5 B6 B11 B10 -35.8(9)
Ir2 B6 B11 B10 -139.3(9)
C7 B6 B11 B5 135.2(9)
C1 B6 B11 B5 39.8(7)
B2 B6 B11 B5 96.5(8)
Ir2 B6 B11 B5 -103.5(9)
C7 B6 B11 B12 32.0(8)
C1 B6 B11 B12 -63.5(10)
B2 B6 B11 B12 -6.8(11)
B5 B6 B11 B12 -103.3(11)
Ir2 B6 B11 B12 153.2(8)
C1 B6 B11 C7 -95.4(7)
B2 B6 B11 C7 -38.7(7)
B5 B6 B11 C7 -135.2(9)
Ir2 B6 B11 C7 121.3(9)
B9 B8 B12 B10 39.0(8)
B3 B8 B12 B10 3.1(11)
C7 B8 B12 B10 -97.5(8)
B2 B8 B12 B10 -63.0(10)
B3 B8 B12 B9 -35.9(8)
C7 B8 B12 B9 -136.5(8)
B2 B8 B12 B9 -101.9(9)
B9 B8 B12 B11 97.2(9)
B3 B8 B12 B11 61.3(11)
C7 B8 B12 B11 -39.3(8)
B2 B8 B12 B11 -4.7(11)
B9 B8 B12 C7 136.5(8)
B3 B8 B12 C7 100.6(9)
B2 B8 B12 C7 34.5(7)
B11 B10 B12 B8 101.0(9)
B5 B10 B12 B8 62.4(13)
B4 B10 B12 B8 -5.4(11)
B9 B10 B12 B8 -37.7(8)
B11 B10 B12 B9 138.6(9)
B5 B10 B12 B9 100.0(11)
B4 B10 B12 B9 32.3(8)
B5 B10 B12 B11 -38.6(10)
B4 B10 B12 B11 -106.4(9)
B9 B10 B12 B11 -138.6(9)
B11 B10 B12 C7 38.0(9)
B5 B10 B12 C7 -0.7(14)
B4 B10 B12 C7 -68.4(11)
B9 B10 B12 C7 -100.7(9)
B3 B9 B12 B8 38.0(8)
B4 B9 B12 B8 104.1(9)
B10 B9 B12 B8 136.3(8)
B3 B9 B12 B10 -98.3(9)
B8 B9 B12 B10 -136.3(8)
B4 B9 B12 B10 -32.2(8)
B3 B9 B12 B11 -64.0(11)
B8 B9 B12 B11 -102.0(8)
B4 B9 B12 B11 2.1(11)
B10 B9 B12 B11 34.4(8)
B3 B9 B12 C7 -0.6(12)
B8 B9 B12 C7 -38.6(8)
B4 B9 B12 C7 65.5(11)
B10 B9 B12 C7 97.7(9)
B10 B11 B12 B8 -97.7(10)
B5 B11 B12 B8 -61.1(11)
C7 B11 B12 B8 39.2(8)
B6 B11 B12 B8 7.3(12)
B5 B11 B12 B10 36.6(9)
C7 B11 B12 B10 136.9(10)
B6 B11 B12 B10 105.0(11)
B10 B11 B12 B9 -36.8(9)
B5 B11 B12 B9 -0.2(11)
C7 B11 B12 B9 100.1(9)
B6 B11 B12 B9 68.2(11)
B10 B11 B12 C7 -136.9(10)
B5 B11 B12 C7 -100.3(10)
B6 B11 B12 C7 -31.9(8)
B11 C7 B12 B8 -136.3(9)
B6 C7 B12 B8 -103.8(9)
B2 C7 B12 B8 -36.1(8)
B8 C7 B12 B10 100.8(10)
B11 C7 B12 B10 -35.5(9)
B6 C7 B12 B10 -2.9(12)
B2 C7 B12 B10 64.8(11)
B8 C7 B12 B9 37.5(8)
B11 C7 B12 B9 -98.8(9)
B6 C7 B12 B9 -66.3(11)
B2 C7 B12 B9 1.4(11)
B8 C7 B12 B11 136.3(9)
B6 C7 B12 B11 32.6(9)
B2 C7 B12 B11 100.3(9)
N1 N2 C2 C8 -178.8(8)
Ir1 N2 C2 C8 -14.8(11)
N1 N2 C2 C3 -1.7(10)
Ir1 N2 C2 C3 162.3(6)
C8 C2 C3 C4 0.8(12)
N2 C2 C3 C4 -176.3(8)
C8 C2 C3 Ir3 175.0(7)
N2 C2 C3 Ir3 -2.1(9)
C2 C3 C4 C5 0.4(13)
Ir3 C3 C4 C5 -172.7(7)
C9 O1 C5 C4 -174.4(10)
C9 O1 C5 C6 0.1(15)
C3 C4 C5 O1 173.8(9)
C3 C4 C5 C6 -0.7(14)
O1 C5 C6 C8 -174.5(9)
C4 C5 C6 C8 -0.3(14)
C5 C6 C8 C2 1.6(14)
N2 C2 C8 C6 175.0(9)
C3 C2 C8 C6 -1.9(14)
C14 C10 C11 C12 -4.9(11)
C15 C10 C11 C12 -173.8(10)
Ir1 C10 C11 C12 63.7(7)
C14 C10 C11 C16 166.4(10)
C15 C10 C11 C16 -2.6(16)
Ir1 C10 C11 C16 -125.1(10)
C14 C10 C11 Ir1 -68.5(7)
C15 C10 C11 Ir1 122.5(11)
C10 C11 C12 C13 6.1(11)
C16 C11 C12 C13 -165.3(9)
Ir1 C11 C12 C13 67.8(7)
C10 C11 C12 C17 -179.8(9)
C16 C11 C12 C17 8.8(16)
Ir1 C11 C12 C17 -118.1(10)
C10 C11 C12 Ir1 -61.7(6)
C16 C11 C12 Ir1 126.9(10)
C11 C12 C13 C14 -5.3(11)
C17 C12 C13 C14 -179.4(9)
Ir1 C12 C13 C14 58.9(7)
C11 C12 C13 C18 167.8(9)
C17 C12 C13 C18 -6.2(15)
Ir1 C12 C13 C18 -128.0(9)
C11 C12 C13 Ir1 -64.2(7)
C17 C12 C13 Ir1 121.7(10)
C12 C13 C14 C10 2.1(11)
C18 C13 C14 C10 -170.3(10)
Ir1 C13 C14 C10 58.1(7)
C12 C13 C14 C19 178.9(9)
C18 C13 C14 C19 6.4(17)
Ir1 C13 C14 C19 -125.2(10)
C12 C13 C14 Ir1 -56.0(7)
C18 C13 C14 Ir1 131.6(11)
C11 C10 C14 C13 1.6(11)
C15 C10 C14 C13 170.4(10)
Ir1 C10 C14 C13 -63.3(8)
C11 C10 C14 C19 -175.1(9)
C15 C10 C14 C19 -6.3(17)
Ir1 C10 C14 C19 120.0(10)
C11 C10 C14 Ir1 64.9(6)
C15 C10 C14 Ir1 -126.3(11)
C24 C20 C21 C26 -176.7(11)
C25 C20 C21 C26 3.9(18)
Ir2 C20 C21 C26 -120.7(12)
C24 C20 C21 C22 1.2(11)
C25 C20 C21 C22 -178.2(9)
Ir2 C20 C21 C22 57.2(6)
C24 C20 C21 Ir2 -56.0(7)
C25 C20 C21 Ir2 124.7(10)
C20 C21 C22 C23 2.5(12)
C26 C21 C22 C23 -179.4(10)
Ir2 C21 C22 C23 64.6(8)
C20 C21 C22 C27 174.1(11)
C26 C21 C22 C27 -7.8(17)
Ir2 C21 C22 C27 -123.8(11)
C20 C21 C22 Ir2 -62.1(7)
C26 C21 C22 Ir2 116.0(10)
C21 C22 C23 C24 -5.3(13)
C27 C22 C23 C24 -175.9(12)
Ir2 C22 C23 C24 61.8(8)
C21 C22 C23 C28 163.8(12)
C27 C22 C23 C28 -7(2)
Ir2 C22 C23 C28 -129.0(13)
C21 C22 C23 Ir2 -67.1(7)
C27 C22 C23 Ir2 122.3(14)
C22 C23 C24 C20 5.9(12)
C28 C23 C24 C20 -163.5(12)
Ir2 C23 C24 C20 66.2(7)
C22 C23 C24 C29 177.6(12)
C28 C23 C24 C29 8(2)
Ir2 C23 C24 C29 -122.0(12)
C22 C23 C24 Ir2 -60.4(8)
C28 C23 C24 Ir2 130.3(14)
C21 C20 C24 C23 -4.5(12)
C25 C20 C24 C23 174.9(10)
Ir2 C20 C24 C23 -63.4(7)
C21 C20 C24 C29 -177.0(11)
C25 C20 C24 C29 2.4(16)
Ir2 C20 C24 C29 124.1(11)
C21 C20 C24 Ir2 58.9(7)
C25 C20 C24 Ir2 -121.7(10)
C34 C30 C31 C32 -5.7(10)
C35 C30 C31 C32 -175.2(10)
Ir3 C30 C31 C32 61.2(7)
C34 C30 C31 C36 170.4(9)
C35 C30 C31 C36 0.8(16)
Ir3 C30 C31 C36 -122.8(10)
C34 C30 C31 Ir3 -66.9(7)
C35 C30 C31 Ir3 123.6(10)
C30 C31 C32 C33 4.8(11)
C36 C31 C32 C33 -171.2(9)
Ir3 C31 C32 C33 67.9(7)
C30 C31 C32 C37 176.2(9)
C36 C31 C32 C37 0.1(16)
Ir3 C31 C32 C37 -120.7(10)
C30 C31 C32 Ir3 -63.1(7)
C36 C31 C32 Ir3 120.9(10)
C31 C32 C33 C38 173.9(10)
C37 C32 C33 C38 2.4(17)
Ir3 C32 C33 C38 -121.4(11)
C31 C32 C33 C34 -1.9(10)
C37 C32 C33 C34 -173.4(9)
Ir3 C32 C33 C34 62.8(7)
C31 C32 C33 Ir3 -64.8(6)
C37 C32 C33 Ir3 123.7(10)
C38 C33 C34 C30 -177.8(10)
C32 C33 C34 C30 -1.7(10)
Ir3 C33 C34 C30 56.0(7)
C38 C33 C34 C39 -11.1(16)
C32 C33 C34 C39 165.0(10)
Ir3 C33 C34 C39 -137.3(10)
C38 C33 C34 Ir3 126.2(10)
C32 C33 C34 Ir3 -57.7(6)
C31 C30 C34 C33 4.6(11)
C35 C30 C34 C33 173.9(10)
Ir3 C30 C34 C33 -57.8(7)
C31 C30 C34 C39 -162.3(9)
C35 C30 C34 C39 6.9(16)
Ir3 C30 C34 C39 135.3(10)
C31 C30 C34 Ir3 62.4(6)
C35 C30 C34 Ir3 -128.3(11)
